data_7220496
loop_
_publ_author_name
'Wang, Qing'
'Ma, Xiangling'
'He, Jiawei'
'Li, Yuanzhi'
'Li, Hui'

_publ_section_title
;
 Insights into the fatty acid ester norethisterone enanthate binding to
 human albumin: fluorescence, circular dichroism, and docking
 investigations
;
_journal_issue 55
_journal_name_full 'RSC Adv.'
_journal_page_first 44696
_journal_paper_doi 10.1039/C5RA06844D
_journal_volume 5
_journal_year 2015
_chemical_absolute_configuration rmad
_chemical_formula_moiety 'C27 H38 O3'
_chemical_formula_sum 'C27 H38 O3'
_chemical_formula_weight 410.57
_chemical_name_systematic
;
 ?
;
_space_group_crystal_system orthorhombic
_space_group_IT_number 19
_space_group_name_Hall 'P 2ac 2ab'
_space_group_name_H-M_alt 'P 21 21 21'
_symmetry_space_group_name_Hall 'P 2ac 2ab'
_symmetry_space_group_name_H-M 'P 21 21 21'
_atom_sites_solution_hydrogens geom
_atom_sites_solution_primary iterative
_audit_creation_date 2014-10-10
_audit_creation_method
;
Olex2 1.2
(compiled 2014.09.19 svn.r3010 for OlexSys, GUI svn.r4874)
;
_audit_update_record
;
2014-10-29 deposited with the CCDC.
2015-03-09 downloaded from the CCDC.
;
_cell_angle_alpha 90
_cell_angle_beta 90
_cell_angle_gamma 90
_cell_formula_units_Z 4
_cell_length_a 6.09236(14)
_cell_length_b 12.7347(3)
_cell_length_c 30.1234(8)
_cell_measurement_reflns_used 3785
_cell_measurement_temperature 110.01(16)
_cell_measurement_theta_max 72.5390
_cell_measurement_theta_min 4.5370
_cell_volume 2337.11(10)
_computing_cell_refinement
;
CrysAlisPro, Agilent Technologies,
Version 1.171.37.33 (release 27-03-2014 CrysAlis171 .NET)
(compiled Mar 27 2014,17:12:48)
;
_computing_data_collection
;
CrysAlisPro, Agilent Technologies,
Version 1.171.37.33 (release 27-03-2014 CrysAlis171 .NET)
(compiled Mar 27 2014,17:12:48)
;
_computing_data_reduction
;
CrysAlisPro, Agilent Technologies,
Version 1.171.37.33 (release 27-03-2014 CrysAlis171 .NET)
(compiled Mar 27 2014,17:12:48)
;
_computing_molecular_graphics 'Olex2 (Dolomanov et al., 2009)'
_computing_publication_material 'Olex2 (Dolomanov et al., 2009)'
_computing_structure_refinement 'ShelXL (Sheldrick, 2008)'
_computing_structure_solution 'olex2.solve (Bourhis et al., 2013)'
_diffrn_ambient_environment N~2~
_diffrn_ambient_temperature 110.01(16)
_diffrn_detector 'CCD plate'
_diffrn_detector_area_resol_mean 15.9595
_diffrn_detector_type EosS2
_diffrn_measured_fraction_theta_full 0.987
_diffrn_measured_fraction_theta_max 0.999
_diffrn_measurement_details
;
  1 omega   20.00  104.00   1.0000    1.3600
omega____ theta____ kappa____ phi______ frames
    -       36.4171   57.0000  -30.0000 84

  2 omega   23.00   90.00   1.0000    1.3600
omega____ theta____ kappa____ phi______ frames
    -       36.4171 -125.0000 -180.0000 67

  3 omega  -31.00   63.00   1.0000    1.3600
omega____ theta____ kappa____ phi______ frames
    -       36.4171  -77.0000  -90.0000 94

  4 omega   23.00   90.00   1.0000    1.3600
omega____ theta____ kappa____ phi______ frames
    -       36.4171 -125.0000  120.0000 67

  5 omega  -31.00   63.00   1.0000    1.3600
omega____ theta____ kappa____ phi______ frames
    -       36.4171  -77.0000 -180.0000 94

  6 omega   38.00   91.00   1.0000    5.4600
omega____ theta____ kappa____ phi______ frames
    -      108.0000  -30.0000  -90.0000 53

  7 omega   38.00   91.00   1.0000    5.4600
omega____ theta____ kappa____ phi______ frames
    -      108.0000  -30.0000   60.0000 53

  8 omega   40.00   98.00   1.0000    5.4600
omega____ theta____ kappa____ phi______ frames
    -      108.0000  -45.0000 -180.0000 58

  9 omega   39.00  109.00   1.0000    5.4600
omega____ theta____ kappa____ phi______ frames
    -      108.0000  -94.0000  -30.0000 70

 10 omega   39.00  109.00   1.0000    5.4600
omega____ theta____ kappa____ phi______ frames
    -      108.0000  -94.0000  150.0000 70

 11 omega   39.00  109.00   1.0000    5.4600
omega____ theta____ kappa____ phi______ frames
    -      108.0000  -94.0000   30.0000 70
;
_diffrn_measurement_device 'four-circle diffractometer'
_diffrn_measurement_device_type 'New Gemini, Dual, Cu at zero, EosS2'
_diffrn_measurement_method '\w scans'
_diffrn_orient_matrix_UB_11 0.1752151000
_diffrn_orient_matrix_UB_12 -0.0366781000
_diffrn_orient_matrix_UB_13 0.0334441000
_diffrn_orient_matrix_UB_21 0.1056624000
_diffrn_orient_matrix_UB_22 -0.0692629000
_diffrn_orient_matrix_UB_23 -0.0361224000
_diffrn_orient_matrix_UB_31 0.1487379000
_diffrn_orient_matrix_UB_32 0.0921425000
_diffrn_orient_matrix_UB_33 -0.0138266000
_diffrn_radiation_monochromator graphite
_diffrn_radiation_probe x-ray
_diffrn_radiation_type CuK\a
_diffrn_radiation_wavelength 1.54184
_diffrn_reflns_av_R_equivalents 0.0312
_diffrn_reflns_av_unetI/netI 0.0405
_diffrn_reflns_laue_measured_fraction_full 0.987
_diffrn_reflns_laue_measured_fraction_max 0.999
_diffrn_reflns_limit_h_max 7
_diffrn_reflns_limit_h_min -5
_diffrn_reflns_limit_k_max 15
_diffrn_reflns_limit_k_min -9
_diffrn_reflns_limit_l_max 33
_diffrn_reflns_limit_l_min -37
_diffrn_reflns_number 8339
_diffrn_reflns_point_group_measured_fraction_full 0.931
_diffrn_reflns_point_group_measured_fraction_max 0.943
_diffrn_reflns_theta_full 67.684
_diffrn_reflns_theta_max 67.065
_diffrn_reflns_theta_min 4.547
_diffrn_source 'Enhance (Cu) X-ray Source'
_exptl_absorpt_coefficient_mu 0.576
_exptl_absorpt_correction_T_max 1.00000
_exptl_absorpt_correction_T_min 0.74604
_exptl_absorpt_correction_type multi-scan
_exptl_absorpt_process_details
;
CrysAlisPro, Agilent Technologies,
Version 1.171.37.33 (release 27-03-2014 CrysAlis171 .NET)
(compiled Mar 27 2014,17:12:48)
Empirical absorption correction using spherical harmonics,
 implemented in SCALE3 ABSPACK scaling algorithm.
;
_exptl_crystal_colour 'clear light colourless'
_exptl_crystal_colour_lustre clear
_exptl_crystal_colour_modifier light
_exptl_crystal_colour_primary colourless
_exptl_crystal_density_diffrn 1.167
_exptl_crystal_description prism
_exptl_crystal_F_000 896
_exptl_crystal_size_max 0.4
_exptl_crystal_size_mid 0.4
_exptl_crystal_size_min 0.3
_refine_diff_density_max 0.309
_refine_diff_density_min -0.319
_refine_diff_density_rms 0.058
_refine_ls_abs_structure_details
;
 Flack x determined using 1371 quotients [(I+)-(I-)]/[(I+)+(I-)]
 (Parsons, Flack and Wagner, Acta Cryst. B69 (2013) 249-259).
;
_refine_ls_abs_structure_Flack -0.26(15)
_refine_ls_extinction_method none
_refine_ls_goodness_of_fit_ref 1.058
_refine_ls_hydrogen_treatment constr
_refine_ls_matrix_type full
_refine_ls_number_parameters 273
_refine_ls_number_reflns 3936
_refine_ls_number_restraints 0
_refine_ls_restrained_S_all 1.058
_refine_ls_R_factor_all 0.0569
_refine_ls_R_factor_gt 0.0543
_refine_ls_shift/su_max 0.000
_refine_ls_shift/su_mean 0.000
_refine_ls_structure_factor_coef Fsqd
_refine_ls_weighting_details 'w=1/[\s^2^(Fo^2^)+(0.0958P)^2^+0.2775P] where P=(Fo^2^+2Fc^2^)/3'
_refine_ls_weighting_scheme calc
_refine_ls_wR_factor_gt 0.1376
_refine_ls_wR_factor_ref 0.1404
_reflns_Friedel_coverage 0.618
_reflns_friedel_fraction_full 0.853
_reflns_friedel_fraction_max 0.864
_reflns_number_gt 3712
_reflns_number_total 3936
_reflns_threshold_expression 'I > 2\s(I)'
_cod_data_source_file c5ra06844d1.cif
_cod_data_source_block chenhua-02-110
_cod_original_cell_volume 2337.10(10)
_cod_database_code 7220496
_shelxl_version_number 2014-1
_shelx_space_group_comment
;
The symmetry employed for this shelxl refinement is uniquely defined
by the following loop, which should always be used as a source of
symmetry information in preference to the above space-group names.
They are only intended as comments.
;
_reflns_odcompleteness_completeness 99.80
_reflns_odcompleteness_iscentric 1
_reflns_odcompleteness_theta 66.97
_olex2_refinement_description
;
1. Fixed Uiso
 At 1.2 times of:
  All C(H) groups, All C(H,H) groups
 At 1.5 times of:
  All C(H,H,H) groups
2.a Ternary CH refined with riding coordinates:
 C3(H3), C4(H4), C5(H5), C11(H11)
2.b Secondary CH2 refined with riding coordinates:
 C9(H9A,H9B), C12(H12A,H12B), C13(H13A,H13B), C15(H15A,H15B), C16(H16A,H16B),
 C18(H18A,H18B), C19(H19A,H19B), C20(H20A,H20B), C22(H22A,H22B), C23(H23A,H23B),
  C25(H25A,H25B), C27(H27A,H27B), C28(H28A,H28B)
2.c Aromatic/amide H refined with riding coordinates:
 C30(H30)
2.d Idealised Me refined as rotating group:
 C21(H21A,H21B,H21C), C24(H24A,H24B,H24C)
2.e :
 C14(H14)
;
_olex2_submission_special_instructions 'No special instructions were received'

loop_
_space_group_symop_operation_xyz
'x, y, z'
'-x+1/2, -y, z+1/2'
'x+1/2, -y+1/2, -z'
'-x, y+1/2, -z+1/2'

loop_
_atom_site_label
_atom_site_type_symbol
_atom_site_fract_x
_atom_site_fract_y
_atom_site_fract_z
_atom_site_U_iso_or_equiv
_atom_site_adp_type
_atom_site_occupancy
_atom_site_site_symmetry_order
_atom_site_calc_flag
_atom_site_refinement_flags_posn
O1 O -0.1544(3) -0.39815(14) -0.41250(6) 0.0216(4) Uani 1 1 d .
O2 O 0.0620(3) -0.26047(15) -0.42865(7) 0.0283(5) Uani 1 1 d .
C3 C 0.0430(5) -0.7728(2) -0.34197(9) 0.0199(6) Uani 1 1 d .
H3 H 0.1751 -0.7808 -0.3602 0.024 Uiso 1 1 calc R
C4 C 0.1247(4) -0.5813(2) -0.33857(9) 0.0190(5) Uani 1 1 d .
H4 H 0.2510 -0.5968 -0.3576 0.023 Uiso 1 1 calc R
C5 C 0.0856(4) -0.6796(2) -0.31042(9) 0.0201(6) Uani 1 1 d .
H5 H -0.0446 -0.6686 -0.2919 0.024 Uiso 1 1 calc R
C6 C 0.1953(5) -0.47736(19) -0.42550(9) 0.0213(6) Uani 1 1 d .
C7 C 0.1939(5) -0.8953(2) -0.28406(9) 0.0260(6) Uani 1 1 d .
C8 C -0.0660(4) -0.5541(2) -0.36976(9) 0.0199(6) Uani 1 1 d .
C9 C 0.1756(4) -0.4767(2) -0.31552(9) 0.0206(5) Uani 1 1 d .
H9A H 0.3274 -0.4742 -0.3058 0.025 Uiso 1 1 calc R
H9B H 0.0808 -0.4662 -0.2900 0.025 Uiso 1 1 calc R
C10 C -0.1161(5) -0.3011(2) -0.42901(10) 0.0231(6) Uani 1 1 d .
C11 C 0.0098(5) -0.8783(2) -0.31713(9) 0.0249(6) Uani 1 1 d .
H11 H -0.1287 -0.8743 -0.3007 0.030 Uiso 1 1 calc R
C12 C -0.1472(5) -0.7494(2) -0.37399(9) 0.0236(6) Uani 1 1 d .
H12A H -0.2826 -0.7444 -0.3572 0.028 Uiso 1 1 calc R
H12B H -0.1620 -0.8074 -0.3947 0.028 Uiso 1 1 calc R
C13 C 0.2812(5) -0.7026(2) -0.28056(9) 0.0236(6) Uani 1 1 d .
H13A H 0.3020 -0.6447 -0.2601 0.028 Uiso 1 1 calc R
H13B H 0.4127 -0.7088 -0.2985 0.028 Uiso 1 1 calc R
C14 C 0.3356(5) -0.4971(2) -0.45154(10) 0.0260(6) Uani 1 1 d .
H14 H 0.4455 -0.5126 -0.4719 0.031 Uiso 1 1 calc R
C15 C -0.1135(4) -0.6471(2) -0.40029(9) 0.0212(6) Uani 1 1 d .
H15A H 0.0080 -0.6561 -0.4208 0.025 Uiso 1 1 calc R
H15B H -0.2442 -0.6325 -0.4176 0.025 Uiso 1 1 calc R
C16 C -0.3311(5) -0.1358(2) -0.43404(11) 0.0297(7) Uani 1 1 d .
H16A H -0.3429 -0.1311 -0.4020 0.036 Uiso 1 1 calc R
H16B H -0.1943 -0.1026 -0.4426 0.036 Uiso 1 1 calc R
C17 C 0.0273(5) -0.4533(2) -0.39182(9) 0.0203(6) Uani 1 1 d .
C18 C 0.1306(5) -0.3928(2) -0.35181(9) 0.0230(6) Uani 1 1 d .
H18A H 0.2661 -0.3587 -0.3607 0.028 Uiso 1 1 calc R
H18B H 0.0298 -0.3398 -0.3409 0.028 Uiso 1 1 calc R
C19 C -0.3223(5) -0.2519(2) -0.44725(10) 0.0266(6) Uani 1 1 d .
H19A H -0.4498 -0.2882 -0.4356 0.032 Uiso 1 1 calc R
H19B H -0.3240 -0.2582 -0.4793 0.032 Uiso 1 1 calc R
C20 C -0.6721(5) 0.1103(2) -0.46720(10) 0.0275(6) Uani 1 1 d .
H20A H -0.8160 0.0930 -0.4555 0.033 Uiso 1 1 calc R
H20B H -0.6728 0.0959 -0.4988 0.033 Uiso 1 1 calc R
C21 C -0.2758(5) -0.5243(2) -0.34439(10) 0.0234(6) Uani 1 1 d .
H21A H -0.3184 -0.5813 -0.3254 0.035 Uiso 1 1 calc GR
H21B H -0.3915 -0.5100 -0.3652 0.035 Uiso 1 1 calc GR
H21C H -0.2487 -0.4629 -0.3267 0.035 Uiso 1 1 calc GR
C22 C -0.5204(5) -0.0752(2) -0.45477(10) 0.0251(6) Uani 1 1 d .
H22A H -0.6583 -0.1015 -0.4431 0.030 Uiso 1 1 calc R
H22B H -0.5204 -0.0861 -0.4866 0.030 Uiso 1 1 calc R
C23 C 0.2462(5) -0.8044(2) -0.25432(9) 0.0262(6) Uani 1 1 d .
H23A H 0.3780 -0.8201 -0.2375 0.031 Uiso 1 1 calc R
H23B H 0.1269 -0.7945 -0.2334 0.031 Uiso 1 1 calc R
C24 C -0.6262(6) 0.2270(2) -0.45962(11) 0.0332(7) Uani 1 1 d .
H24A H -0.7406 0.2680 -0.4730 0.050 Uiso 1 1 calc GR
H24B H -0.4878 0.2451 -0.4728 0.050 Uiso 1 1 calc GR
H24C H -0.6212 0.2410 -0.4283 0.050 Uiso 1 1 calc GR
C25 C -0.0064(6) -0.9699(2) -0.35012(10) 0.0310(7) Uani 1 1 d .
H25A H -0.1490 -0.9677 -0.3644 0.037 Uiso 1 1 calc R
H25B H 0.1041 -0.9606 -0.3730 0.037 Uiso 1 1 calc R
C26 C 0.2330(9) -1.0839(3) -0.30334(13) 0.0560(13) Uani 1 1 d .
C27 C -0.5007(5) 0.0422(2) -0.44481(10) 0.0263(6) Uani 1 1 d .
H27A H -0.5111 0.0524 -0.4130 0.032 Uiso 1 1 calc R
H27B H -0.3564 0.0659 -0.4541 0.032 Uiso 1 1 calc R
C28 C 0.0245(8) -1.0776(2) -0.32882(12) 0.0427(9) Uani 1 1 d .
H28A H -0.0978 -1.0918 -0.3091 0.051 Uiso 1 1 calc R
H28B H 0.0247 -1.1310 -0.3518 0.051 Uiso 1 1 calc R
C30 C 0.3014(6) -0.9864(3) -0.28077(11) 0.0374(8) Uani 1 1 d .
H30 H 0.4268 -0.9886 -0.2632 0.045 Uiso 1 1 calc R
O3 O 0.3315(9) -1.1651(3) -0.29881(15) 0.118(2) Uani 1 1 d .

loop_
_atom_site_aniso_label
_atom_site_aniso_U_11
_atom_site_aniso_U_22
_atom_site_aniso_U_33
_atom_site_aniso_U_23
_atom_site_aniso_U_13
_atom_site_aniso_U_12
O1 0.0196(9) 0.0180(8) 0.0271(9) 0.0024(7) -0.0016(8) 0.0007(8)
O2 0.0243(11) 0.0234(10) 0.0371(11) 0.0042(9) -0.0006(9) -0.0026(8)
C3 0.0212(13) 0.0184(12) 0.0201(12) 0.0019(10) -0.0009(11) -0.0013(10)
C4 0.0171(12) 0.0194(12) 0.0204(12) 0.0007(10) 0.0018(10) -0.0012(10)
C5 0.0195(12) 0.0222(13) 0.0186(12) 0.0003(10) 0.0034(11) -0.0012(10)
C6 0.0229(13) 0.0166(11) 0.0245(13) 0.0046(10) -0.0042(12) -0.0007(10)
C7 0.0328(15) 0.0251(13) 0.0200(13) 0.0042(11) -0.0001(12) -0.0026(12)
C8 0.0190(12) 0.0189(12) 0.0216(12) 0.0019(10) 0.0009(11) -0.0013(10)
C9 0.0182(11) 0.0223(12) 0.0214(13) -0.0008(10) -0.0001(11) -0.0006(10)
C10 0.0267(14) 0.0182(11) 0.0243(13) -0.0018(11) 0.0020(11) 0.0019(11)
C11 0.0262(13) 0.0221(14) 0.0264(14) 0.0026(11) -0.0009(12) -0.0012(11)
C12 0.0252(13) 0.0190(12) 0.0264(14) 0.0009(11) -0.0033(12) -0.0017(11)
C13 0.0246(14) 0.0239(13) 0.0223(13) 0.0022(11) -0.0009(12) -0.0037(11)
C14 0.0286(14) 0.0234(13) 0.0261(14) 0.0011(11) 0.0036(13) 0.0017(12)
C15 0.0208(12) 0.0200(12) 0.0227(12) 0.0019(10) -0.0045(11) -0.0011(11)
C16 0.0316(15) 0.0221(13) 0.0354(15) -0.0027(12) -0.0084(14) 0.0021(12)
C17 0.0197(12) 0.0171(12) 0.0241(13) 0.0019(10) -0.0004(11) -0.0009(10)
C18 0.0232(13) 0.0198(12) 0.0262(14) 0.0009(10) 0.0004(11) -0.0010(11)
C19 0.0291(14) 0.0203(13) 0.0304(14) 0.0025(11) -0.0036(12) 0.0011(12)
C20 0.0323(15) 0.0250(14) 0.0253(14) 0.0021(11) -0.0018(12) 0.0037(13)
C21 0.0190(13) 0.0233(12) 0.0279(14) 0.0023(11) 0.0012(11) -0.0012(11)
C22 0.0241(13) 0.0241(14) 0.0273(13) 0.0017(11) -0.0024(12) -0.0022(11)
C23 0.0320(14) 0.0266(14) 0.0201(13) 0.0031(11) -0.0032(12) -0.0014(13)
C24 0.0421(18) 0.0259(14) 0.0317(15) 0.0004(12) 0.0002(14) 0.0077(14)
C25 0.0403(17) 0.0220(13) 0.0306(15) 0.0010(12) -0.0120(14) -0.0021(13)
C26 0.096(3) 0.0314(17) 0.0404(19) -0.0052(15) -0.033(2) 0.021(2)
C27 0.0255(14) 0.0262(14) 0.0273(14) -0.0021(11) -0.0046(12) 0.0011(12)
C28 0.071(3) 0.0214(14) 0.0358(17) -0.0010(13) -0.0134(18) -0.0014(16)
C30 0.051(2) 0.0321(16) 0.0288(16) -0.0007(13) -0.0151(15) 0.0085(15)
O3 0.189(5) 0.0473(18) 0.118(3) -0.041(2) -0.115(4) 0.062(3)

loop_
_atom_type_symbol
_atom_type_description
_atom_type_scat_dispersion_real
_atom_type_scat_dispersion_imag
_atom_type_scat_source
C C 0.0181 0.0091 'International Tables Vol C Tables 4.2.6.8 and 6.1.1.4'
H H 0.0000 0.0000 'International Tables Vol C Tables 4.2.6.8 and 6.1.1.4'
O O 0.0492 0.0322 'International Tables Vol C Tables 4.2.6.8 and 6.1.1.4'

loop_
_geom_angle_atom_site_label_1
_geom_angle_atom_site_label_2
_geom_angle_atom_site_label_3
_geom_angle
C10 O1 C17 117.9(2)
C5 C3 H3 106.7
C5 C3 C11 113.0(2)
C11 C3 H3 106.7
C12 C3 H3 106.7
C12 C3 C5 111.4(2)
C12 C3 C11 111.8(2)
C5 C4 H4 106.3
C5 C4 C8 114.0(2)
C5 C4 C9 119.4(2)
C8 C4 H4 106.3
C9 C4 H4 106.3
C9 C4 C8 103.6(2)
C3 C5 H5 108.9
C4 C5 C3 108.3(2)
C4 C5 H5 108.9
C13 C5 C3 110.4(2)
C13 C5 C4 111.3(2)
C13 C5 H5 108.9
C14 C6 C17 177.8(3)
C23 C7 C11 116.1(2)
C30 C7 C11 122.4(3)
C30 C7 C23 121.5(3)
C4 C8 C17 99.9(2)
C4 C8 C21 112.4(2)
C15 C8 C4 109.7(2)
C15 C8 C17 116.9(2)
C15 C8 C21 109.5(2)
C21 C8 C17 108.2(2)
C4 C9 H9A 110.9
C4 C9 H9B 110.9
C4 C9 C18 104.1(2)
H9A C9 H9B 109.0
C18 C9 H9A 110.9
C18 C9 H9B 110.9
O1 C10 C19 111.7(2)
O2 C10 O1 123.1(3)
O2 C10 C19 125.2(3)
C3 C11 H11 108.2
C7 C11 C3 110.1(2)
C7 C11 H11 108.2
C7 C11 C25 111.3(2)
C25 C11 C3 110.8(2)
C25 C11 H11 108.2
C3 C12 H12A 109.0
C3 C12 H12B 109.0
C3 C12 C15 112.7(2)
H12A C12 H12B 107.8
C15 C12 H12A 109.0
C15 C12 H12B 109.0
C5 C13 H13A 109.4
C5 C13 H13B 109.4
C5 C13 C23 111.0(2)
H13A C13 H13B 108.0
C23 C13 H13A 109.4
C23 C13 H13B 109.4
C6 C14 H14 180.0
C8 C15 C12 111.8(2)
C8 C15 H15A 109.2
C8 C15 H15B 109.2
C12 C15 H15A 109.2
C12 C15 H15B 109.2
H15A C15 H15B 107.9
H16A C16 H16B 107.6
C19 C16 H16A 108.7
C19 C16 H16B 108.7
C22 C16 H16A 108.7
C22 C16 H16B 108.7
C22 C16 C19 114.1(2)
O1 C17 C6 109.6(2)
O1 C17 C8 107.7(2)
O1 C17 C18 113.5(2)
C6 C17 C8 112.2(2)
C6 C17 C18 110.7(2)
C8 C17 C18 103.0(2)
C9 C18 C17 105.9(2)
C9 C18 H18A 110.6
C9 C18 H18B 110.6
C17 C18 H18A 110.6
C17 C18 H18B 110.6
H18A C18 H18B 108.7
C10 C19 C16 109.6(2)
C10 C19 H19A 109.7
C10 C19 H19B 109.7
C16 C19 H19A 109.7
C16 C19 H19B 109.7
H19A C19 H19B 108.2
H20A C20 H20B 108.0
C24 C20 H20A 109.4
C24 C20 H20B 109.4
C27 C20 H20A 109.4
C27 C20 H20B 109.4
C27 C20 C24 111.3(3)
C8 C21 H21A 109.5
C8 C21 H21B 109.5
C8 C21 H21C 109.5
H21A C21 H21B 109.5
H21A C21 H21C 109.5
H21B C21 H21C 109.5
C16 C22 H22A 109.5
C16 C22 H22B 109.5
C16 C22 C27 110.8(2)
H22A C22 H22B 108.1
C27 C22 H22A 109.5
C27 C22 H22B 109.5
C7 C23 C13 112.0(2)
C7 C23 H23A 109.2
C7 C23 H23B 109.2
C13 C23 H23A 109.2
C13 C23 H23B 109.2
H23A C23 H23B 107.9
C20 C24 H24A 109.5
C20 C24 H24B 109.5
C20 C24 H24C 109.5
H24A C24 H24B 109.5
H24A C24 H24C 109.5
H24B C24 H24C 109.5
C11 C25 H25A 108.8
C11 C25 H25B 108.8
H25A C25 H25B 107.7
C28 C25 C11 113.8(2)
C28 C25 H25A 108.8
C28 C25 H25B 108.8
C30 C26 C28 115.8(3)
O3 C26 C28 122.1(4)
O3 C26 C30 122.0(4)
C20 C27 C22 114.7(2)
C20 C27 H27A 108.6
C20 C27 H27B 108.6
C22 C27 H27A 108.6
C22 C27 H27B 108.6
H27A C27 H27B 107.6
C25 C28 H28A 109.3
C25 C28 H28B 109.3
C26 C28 C25 111.8(3)
C26 C28 H28A 109.3
C26 C28 H28B 109.3
H28A C28 H28B 107.9
C7 C30 C26 123.9(3)
C7 C30 H30 118.0
C26 C30 H30 118.0

loop_
_geom_bond_atom_site_label_1
_geom_bond_atom_site_label_2
_geom_bond_distance
O1 C10 1.352(3)
O1 C17 1.451(3)
O2 C10 1.202(4)
C3 H3 0.9800
C3 C5 1.542(4)
C3 C11 1.551(4)
C3 C12 1.537(4)
C4 H4 0.9800
C4 C5 1.531(4)
C4 C8 1.534(4)
C4 C9 1.533(3)
C5 H5 0.9800
C5 C13 1.521(4)
C6 C14 1.187(4)
C6 C17 1.473(4)
C7 C11 1.516(4)
C7 C23 1.498(4)
C7 C30 1.337(4)
C8 C15 1.527(4)
C8 C17 1.553(3)
C8 C21 1.537(4)
C9 H9A 0.9700
C9 H9B 0.9700
C9 C18 1.553(4)
C10 C19 1.507(4)
C11 H11 0.9800
C11 C25 1.536(4)
C12 H12A 0.9700
C12 H12B 0.9700
C12 C15 1.539(4)
C13 H13A 0.9700
C13 H13B 0.9700
C13 C23 1.534(4)
C14 H14 0.9300
C15 H15A 0.9700
C15 H15B 0.9700
C16 H16A 0.9700
C16 H16B 0.9700
C16 C19 1.533(4)
C16 C22 1.522(4)
C17 C18 1.563(4)
C18 H18A 0.9700
C18 H18B 0.9700
C19 H19A 0.9700
C19 H19B 0.9700
C20 H20A 0.9700
C20 H20B 0.9700
C20 C24 1.529(4)
C20 C27 1.516(4)
C21 H21A 0.9600
C21 H21B 0.9600
C21 H21C 0.9600
C22 H22A 0.9700
C22 H22B 0.9700
C22 C27 1.530(4)
C23 H23A 0.9700
C23 H23B 0.9700
C24 H24A 0.9600
C24 H24B 0.9600
C24 H24C 0.9600
C25 H25A 0.9700
C25 H25B 0.9700
C25 C28 1.526(4)
C26 C28 1.486(6)
C26 C30 1.475(5)
C26 O3 1.204(5)
C27 H27A 0.9700
C27 H27B 0.9700
C28 H28A 0.9700
C28 H28B 0.9700
C30 H30 0.9300

loop_
_geom_torsion_atom_site_label_1
_geom_torsion_atom_site_label_2
_geom_torsion_atom_site_label_3
_geom_torsion_atom_site_label_4
_geom_torsion
O1 C10 C19 C16 138.6(2)
O1 C17 C18 C9 138.5(2)
O2 C10 C19 C16 -41.1(4)
C3 C5 C13 C23 -56.6(3)
C3 C11 C25 C28 164.0(3)
C3 C12 C15 C8 -53.1(3)
C4 C5 C13 C23 -176.9(2)
C4 C8 C15 C12 52.6(3)
C4 C8 C17 O1 -163.0(2)
C4 C8 C17 C6 76.3(3)
C4 C8 C17 C18 -42.8(2)
C4 C9 C18 C17 7.1(3)
C5 C3 C11 C7 -50.1(3)
C5 C3 C11 C25 -173.7(2)
C5 C3 C12 C15 54.6(3)
C5 C4 C8 C15 -57.1(3)
C5 C4 C8 C17 179.5(2)
C5 C4 C8 C21 65.0(3)
C5 C4 C9 C18 -162.5(2)
C5 C13 C23 C7 54.2(3)
C6 C17 C18 C9 -97.8(2)
C7 C11 C25 C28 41.1(4)
C8 C4 C5 C3 58.1(3)
C8 C4 C5 C13 179.6(2)
C8 C4 C9 C18 -34.5(3)
C8 C17 C18 C9 22.3(3)
C9 C4 C5 C3 -178.9(2)
C9 C4 C5 C13 -57.4(3)
C9 C4 C8 C15 171.6(2)
C9 C4 C8 C17 48.2(2)
C9 C4 C8 C21 -66.3(3)
C10 O1 C17 C6 -65.9(3)
C10 O1 C17 C8 171.8(2)
C10 O1 C17 C18 58.5(3)
C11 C3 C5 C4 177.8(2)
C11 C3 C5 C13 55.7(3)
C11 C3 C12 C15 -177.9(2)
C11 C7 C23 C13 -51.2(3)
C11 C7 C30 C26 -9.8(6)
C11 C25 C28 C26 -54.2(4)
C12 C3 C5 C4 -55.3(3)
C12 C3 C5 C13 -177.4(2)
C12 C3 C11 C7 -176.8(2)
C12 C3 C11 C25 59.6(3)
C15 C8 C17 O1 78.8(3)
C15 C8 C17 C6 -41.9(3)
C15 C8 C17 C18 -161.0(2)
C16 C22 C27 C20 175.3(3)
C17 O1 C10 O2 2.6(4)
C17 O1 C10 C19 -177.1(2)
C17 C8 C15 C12 165.3(2)
C19 C16 C22 C27 -172.7(3)
C21 C8 C15 C12 -71.2(3)
C21 C8 C17 O1 -45.4(3)
C21 C8 C17 C6 -166.0(2)
C21 C8 C17 C18 74.9(2)
C22 C16 C19 C10 173.9(3)
C23 C7 C11 C3 48.4(3)
C23 C7 C11 C25 171.6(2)
C23 C7 C30 C26 168.9(4)
C24 C20 C27 C22 -173.9(3)
C28 C26 C30 C7 -3.4(6)
C30 C7 C11 C3 -132.9(3)
C30 C7 C11 C25 -9.6(4)
C30 C7 C23 C13 130.1(3)
C30 C26 C28 C25 34.6(5)
O3 C26 C28 C25 -150.5(5)
O3 C26 C30 C7 -178.4(5)

loop_
_smtbx_masks_void_nr
_smtbx_masks_void_average_x
_smtbx_masks_void_average_y
_smtbx_masks_void_average_z
_smtbx_masks_void_volume
_smtbx_masks_void_count_electrons
1 -0.154 0.274 0.157 11.0 0.3
2 0.154 0.774 0.343 11.0 0.4
3 0.346 0.226 0.843 11.0 0.3
4 0.654 0.726 0.657 11.0 0.4
